data_7705171
loop_
_publ_author_name
'Oliveira, Katia M.'
'Honorato, Jo\~ao'
'Gon\,calves, Guilherme R'
'Cominetti, Marcia R.'
'Batista, Alzir A.'
'Correa, Rodrigo S.'

_publ_section_title
;
 Ru(II)/diclofenac-based complexes: DNA, BSA interaction and their
 anticancer evaluation against lung and breast tumor cells.
;
_journal_issue 36
_journal_name_full 'Dalton transactions (Cambridge, England : 2003)'
_journal_page_first 12643
_journal_page_last 12652
_journal_paper_doi 10.1039/d0dt01591a
_journal_volume 49
_journal_year 2020
_chemical_formula_sum 'C55 H58 Cl2 F6 N3 O5 P3 Ru S2'
_chemical_formula_weight 1284.04
_space_group_IT_number 2
_space_group_name_Hall '-P 1'
_space_group_name_H-M_alt 'P -1'
_symmetry_cell_setting triclinic
_symmetry_Int_Tables_number 2
_symmetry_space_group_name_Hall '-P 1'
_symmetry_space_group_name_H-M 'P -1'
_atom_sites_solution_hydrogens mixed
_audit_creation_date 2020-04-24T19:48:17-00:00
_audit_creation_method 'WinGX routine CIF_UPDATE'
_audit_update_record
;
2020-04-30 deposited with the CCDC.	2020-08-14 downloaded from the CCDC.
;
_cell_angle_alpha 70.244(3)
_cell_angle_beta 79.049(3)
_cell_angle_gamma 71.215(3)
_cell_formula_units_Z 2
_cell_length_a 11.441(2)
_cell_length_b 15.858(3)
_cell_length_c 17.549(3)
_cell_measurement_reflns_used 10491
_cell_measurement_temperature 100(2)
_cell_measurement_theta_max 25.24
_cell_measurement_theta_min 1.238
_cell_volume 2825.1(9)
_computing_cell_refinement 'SAINT software (Bruker AXS, 2004)'
_computing_data_collection 'APEX2 (Bruker AXS, 2005-2013)'
_computing_data_reduction 'SAINT software (Bruker AXS, 2004)'
_computing_structure_refinement 'SHELXL-2018/3 (Sheldrick, 2018)'
_computing_structure_solution 'SHELXT 2014/5 (Sheldrick, 2014)'
_diffrn_ambient_temperature 100(2)
_diffrn_detector_area_resol_mean 66.67
_diffrn_measured_fraction_theta_full 0.998
_diffrn_measured_fraction_theta_max 0.998
_diffrn_measurement_device_type 'Bruker-AXS Kappa Mach3 APEX-II'
_diffrn_measurement_method 'CCD \f- and \w-scans'
_diffrn_radiation_monochromator 'Incoatec Helios mirrors'
_diffrn_radiation_source 1\mS
_diffrn_radiation_type Mo-K\a
_diffrn_radiation_wavelength 0.71073
_diffrn_reflns_av_R_equivalents 0.0235
_diffrn_reflns_av_unetI/netI 0.0162
_diffrn_reflns_Laue_measured_fraction_full 0.998
_diffrn_reflns_Laue_measured_fraction_max 0.998
_diffrn_reflns_limit_h_max 13
_diffrn_reflns_limit_h_min -13
_diffrn_reflns_limit_k_max 17
_diffrn_reflns_limit_k_min -19
_diffrn_reflns_limit_l_max 21
_diffrn_reflns_limit_l_min -21
_diffrn_reflns_number 56357
_diffrn_reflns_point_group_measured_fraction_full 0.998
_diffrn_reflns_point_group_measured_fraction_max 0.998
_diffrn_reflns_reduction_process
;
 Scaled and merged with Sortav
 R.H. Blessing, (1987) Cryst. Rev. 1, 3-58
 R.H. Blessing, (1989) J. Appl. Cryst. 22, 396-397
;
_diffrn_reflns_theta_full 25.242
_diffrn_reflns_theta_max 25.5
_diffrn_reflns_theta_min 1.238
_exptl_absorpt_coefficient_mu 0.601
_exptl_absorpt_correction_type none
_exptl_crystal_colour Orange
_exptl_crystal_density_diffrn 1.509
_exptl_crystal_description Block
_exptl_crystal_F_000 1316
_exptl_crystal_size_max 0.182
_exptl_crystal_size_mid 0.079
_exptl_crystal_size_min 0.063
_refine_diff_density_max 3.069
_refine_diff_density_min -2.647
_refine_diff_density_rms 0.141
_refine_ls_extinction_method none
_refine_ls_goodness_of_fit_ref 1.036
_refine_ls_hydrogen_treatment constr
_refine_ls_matrix_type full
_refine_ls_number_parameters 734
_refine_ls_number_reflns 10491
_refine_ls_number_restraints 2
_refine_ls_restrained_S_all 1.039
_refine_ls_R_factor_all 0.0661
_refine_ls_R_factor_gt 0.0617
_refine_ls_shift/su_max 0.001
_refine_ls_shift/su_mean 0
_refine_ls_structure_factor_coef Fsqd
_refine_ls_weighting_details 'w=1/[\s^2^(Fo^2^)+(0.0944P)^2^+16.5347P] where P=(Fo^2^+2Fc^2^)/3'
_refine_ls_weighting_scheme calc
_refine_ls_wR_factor_gt 0.1693
_refine_ls_wR_factor_ref 0.1748
_reflns_Friedel_coverage 0
_reflns_number_gt 9645
_reflns_number_total 10491
_reflns_threshold_expression 'I > 2\s(I)'
_cod_data_source_file d0dt01591a2.cif
_cod_data_source_block 11028
_cod_depositor_comments 'Adding full bibliography for 7705169--7705171.cif.'
_cod_original_cell_volume 2825.3(8)
_cod_database_code 7705171
_shelx_estimated_absorpt_t_min 0.898
_shelx_estimated_absorpt_t_max 0.963
_shelx_shelxl_version_number 2018/3

loop_
_symmetry_equiv_pos_as_xyz
'x, y, z'
'-x, -y, -z'

loop_
_atom_site_label
_atom_site_type_symbol
_atom_site_fract_x
_atom_site_fract_y
_atom_site_fract_z
_atom_site_U_iso_or_equiv
_atom_site_adp_type
_atom_site_occupancy
_atom_site_site_symmetry_order
_atom_site_calc_flag
_atom_site_refinement_flags_posn
_atom_site_refinement_flags_adp
_atom_site_refinement_flags_occupancy
_atom_site_disorder_assembly
_atom_site_disorder_group
C1 C 0.2453(4) 0.5557(3) 0.4092(2) 0.0142(8) Uani 1 1 d . . . A 1
C231 C 0.1957(4) 0.3921(3) 0.2071(3) 0.0221(9) Uani 1 1 d . . . A 1
H23A H 0.180155 0.332087 0.235526 0.026 Uiso 1 1 calc R U . A 1
H23B H 0.134269 0.426163 0.168154 0.026 Uiso 1 1 calc R U . A 1
C2 C 0.2443(4) 0.5577(3) 0.4948(2) 0.0159(8) Uani 1 1 d . . . A 1
H2A H 0.29561 0.498922 0.52625 0.019 Uiso 1 1 calc R U . A 1
H2B H 0.160484 0.566922 0.521039 0.019 Uiso 1 1 calc R U . A 1
C3 C 0.2942(4) 0.6372(3) 0.4906(2) 0.0157(8) Uani 1 1 d . . . A 1
C4 C 0.2221(4) 0.7305(3) 0.4646(2) 0.0170(8) Uani 1 1 d . . . A 1
C5 C 0.2734(4) 0.8024(3) 0.4569(3) 0.0217(9) Uani 1 1 d . . . A 1
H5 H 0.226288 0.864177 0.439265 0.026 Uiso 1 1 calc R U . A 1
C6 C 0.3942(4) 0.7821(3) 0.4754(3) 0.0247(10) Uani 1 1 d . . . A 1
H6 H 0.427848 0.830331 0.469451 0.03 Uiso 1 1 calc R U . A 1
C7 C 0.4649(4) 0.6899(3) 0.5026(3) 0.0227(9) Uani 1 1 d . . . A 1
H7 H 0.545523 0.676121 0.515479 0.027 Uiso 1 1 calc R U . A 1
C8 C 0.4143(4) 0.6190(3) 0.5104(3) 0.0187(9) Uani 1 1 d . . . A 1
H8 H 0.461447 0.557402 0.529418 0.022 Uiso 1 1 calc R U . A 1
C9 C 0.0107(4) 0.8348(3) 0.4396(3) 0.0191(9) Uani 1 1 d . . . A 1
C10 C -0.0298(4) 0.8725(3) 0.5049(3) 0.0225(9) Uani 1 1 d . . . A 1
C11 C -0.1237(5) 0.9548(3) 0.4999(3) 0.0308(11) Uani 1 1 d . . . A 1
H11 H -0.147305 0.978432 0.544042 0.037 Uiso 1 1 calc R U . A 1
C12 C -0.1820(5) 1.0015(3) 0.4293(4) 0.0334(12) Uani 1 1 d . . . A 1
H12 H -0.244818 1.056872 0.425954 0.04 Uiso 1 1 calc R U . A 1
C13 C -0.1475(4) 0.9666(3) 0.3637(3) 0.0278(10) Uani 1 1 d . . . A 1
H13 H -0.187325 0.997476 0.316223 0.033 Uiso 1 1 calc R U . A 1
C14 C -0.0524(4) 0.8845(3) 0.3698(3) 0.0232(9) Uani 1 1 d . . . A 1
C131 C 0.3595(4) 0.4629(3) 0.1069(3) 0.0220(9) Uani 1 1 d . . . A 1
H13A H 0.289097 0.507139 0.078613 0.026 Uiso 1 1 calc R U . A 1
H13B H 0.42618 0.447222 0.06635 0.026 Uiso 1 1 calc R U . A 1
C15 C 0.0945(4) 0.6553(3) 0.1196(3) 0.0223(9) Uani 1 1 d . . . A 1
H15 H 0.082315 0.59657 0.133496 0.027 Uiso 1 1 calc R U . A 1
C16 C 0.0336(5) 0.7251(4) 0.0568(3) 0.0295(11) Uani 1 1 d . . . A 1
H16 H -0.017198 0.713007 0.028567 0.035 Uiso 1 1 calc R U . A 1
C17 C 0.0488(5) 0.8129(4) 0.0362(3) 0.0327(11) Uani 1 1 d . . . A 1
H17 H 0.007529 0.861332 -0.005501 0.039 Uiso 1 1 calc R U . A 1
C132 C 0.3234(4) 0.3746(3) 0.1595(3) 0.0248(10) Uani 1 1 d . . . A 1
H13C H 0.385264 0.337978 0.197784 0.03 Uiso 1 1 calc R U . A 1
H13D H 0.325245 0.337795 0.124811 0.03 Uiso 1 1 calc R U . A 1
C18 C 0.1267(5) 0.8276(3) 0.0787(3) 0.0284(10) Uani 1 1 d . . . A 1
H18 H 0.137451 0.88662 0.066277 0.034 Uiso 1 1 calc R U . A 1
C19 C 0.1889(4) 0.7543(3) 0.1401(3) 0.0203(9) Uani 1 1 d . . . A 1
C20 C 0.2789(4) 0.7638(3) 0.1845(3) 0.0191(9) Uani 1 1 d . . . A 1
C21 C 0.3113(4) 0.8457(3) 0.1683(3) 0.0259(10) Uani 1 1 d . . . A 1
H21 H 0.276534 0.898502 0.1272 0.031 Uiso 1 1 calc R U . A 1
C22 C 0.3957(5) 0.8480(3) 0.2136(3) 0.0283(10) Uani 1 1 d . . . A 1
H22 H 0.418366 0.90239 0.203462 0.034 Uiso 1 1 calc R U . A 1
C23 C 0.4469(4) 0.7678(4) 0.2751(3) 0.0259(10) Uani 1 1 d . . . A 1
H23 H 0.50357 0.76781 0.306728 0.031 Uiso 1 1 calc R U . A 1
C24 C 0.4108(4) 0.6888(3) 0.2874(3) 0.0194(9) Uani 1 1 d . . . A 1
H24 H 0.444389 0.635088 0.328095 0.023 Uiso 1 1 calc R U . A 1
C111 C 0.4658(5) 0.6107(3) 0.0906(3) 0.0237(10) Uani 1 1 d . . . A 1
C112 C 0.4005(5) 0.6661(3) 0.0227(3) 0.0310(11) Uani 1 1 d . . . A 1
H112 H 0.332176 0.652235 0.013825 0.037 Uiso 1 1 calc R U . A 1
C113 C 0.4377(6) 0.7423(4) -0.0317(3) 0.0443(16) Uani 1 1 d . . . A 1
H113 H 0.394094 0.778837 -0.076853 0.053 Uiso 1 1 calc R U . A 1
C114 C 0.5374(7) 0.7636(4) -0.0192(4) 0.0500(18) Uani 1 1 d . . . A 1
H114 H 0.561168 0.814703 -0.055593 0.06 Uiso 1 1 calc R U . A 1
C115 C 0.6031(6) 0.7096(4) 0.0472(4) 0.0453(15) Uani 1 1 d . . . A 1
H115 H 0.671668 0.724069 0.05497 0.054 Uiso 1 1 calc R U . A 1
C116 C 0.5677(5) 0.6334(4) 0.1027(3) 0.0320(11) Uani 1 1 d . . . A 1
H116 H 0.611891 0.597778 0.147686 0.038 Uiso 1 1 calc R U . A 1
C121 C 0.5514(4) 0.4271(3) 0.2016(3) 0.0177(8) Uani 1 1 d . . . A 1
C122 C 0.6538(4) 0.4080(3) 0.1458(3) 0.0254(10) Uani 1 1 d . . . A 1
H122 H 0.655044 0.448079 0.092975 0.031 Uiso 1 1 calc R U . A 1
C123 C 0.7535(5) 0.3298(4) 0.1685(3) 0.0305(11) Uani 1 1 d . . . A 1
H123 H 0.821372 0.317772 0.131178 0.037 Uiso 1 1 calc R U . A 1
C124 C 0.7518(5) 0.2697(4) 0.2469(3) 0.0303(11) Uani 1 1 d . . . A 1
H124 H 0.817347 0.21626 0.261755 0.036 Uiso 1 1 calc R U . A 1
C125 C 0.6521(5) 0.2892(3) 0.3034(3) 0.0280(10) Uani 1 1 d . . . A 1
H125 H 0.652215 0.249673 0.356484 0.034 Uiso 1 1 calc R U . A 1
C126 C 0.5520(4) 0.3678(3) 0.2810(3) 0.0205(9) Uani 1 1 d . . . A 1
H126 H 0.485529 0.380625 0.319008 0.025 Uiso 1 1 calc R U . A 1
C211 C 0.1989(4) 0.3654(3) 0.3791(3) 0.0211(9) Uani 1 1 d . . . A 1
C212 C 0.2861(5) 0.2793(3) 0.3845(3) 0.0280(10) Uani 1 1 d . . . A 1
H212 H 0.327073 0.265082 0.337358 0.034 Uiso 1 1 calc R U . A 1
C213 C 0.3123(5) 0.2146(4) 0.4600(4) 0.0369(13) Uani 1 1 d . . . A 1
H213 H 0.370322 0.157105 0.463179 0.044 Uiso 1 1 calc R U . A 1
C214 C 0.2530(5) 0.2352(4) 0.5297(3) 0.0386(14) Uani 1 1 d . . . A 1
H214 H 0.271923 0.191958 0.580069 0.046 Uiso 1 1 calc R U . A 1
C215 C 0.1655(5) 0.3194(4) 0.5257(3) 0.0348(12) Uani 1 1 d . . . A 1
H215 H 0.124911 0.332708 0.573253 0.042 Uiso 1 1 calc R U . A 1
C216 C 0.1378(5) 0.3846(4) 0.4505(3) 0.0260(10) Uani 1 1 d . . . A 1
H216 H 0.078219 0.441309 0.447879 0.031 Uiso 1 1 calc R U . A 1
C221 C -0.0007(4) 0.4978(3) 0.2907(3) 0.0198(9) Uani 1 1 d . . . A 1
C222 C -0.0697(5) 0.4381(4) 0.2943(3) 0.0272(10) Uani 1 1 d . . . A 1
H222 H -0.029492 0.376636 0.295325 0.033 Uiso 1 1 calc R U . A 1
C223 C -0.1976(5) 0.4698(4) 0.2964(3) 0.0331(12) Uani 1 1 d . . . A 1
H223 H -0.243233 0.429699 0.299109 0.04 Uiso 1 1 calc R U . A 1
C224 C -0.2575(5) 0.5614(4) 0.2946(3) 0.0349(12) Uani 1 1 d . . . A 1
H224 H -0.343336 0.582989 0.294715 0.042 Uiso 1 1 calc R U . A 1
C225 C -0.1912(5) 0.6206(4) 0.2925(3) 0.0306(11) Uani 1 1 d . . . A 1
H225 H -0.232306 0.681556 0.292654 0.037 Uiso 1 1 calc R U . A 1
C226 C -0.0621(4) 0.5893(3) 0.2903(3) 0.0233(9) Uani 1 1 d . . . A 1
H226 H -0.017209 0.629538 0.288538 0.028 Uiso 1 1 calc R U . A 1
N1 N 0.1004(3) 0.7496(2) 0.4458(2) 0.0189(7) Uani 1 1 d . . . A 1
N2 N 0.1713(3) 0.6679(3) 0.1623(2) 0.0185(7) Uani 1 1 d . . . A 1
H1 H 0.098247 0.718634 0.414642 0.028 Uiso 1 1 d R U . A 1
N3 N 0.3295(3) 0.6862(2) 0.2431(2) 0.0165(7) Uani 1 1 d . . . A 1
O1 O 0.1541(3) 0.6076(2) 0.36741(17) 0.0154(6) Uani 1 1 d . . . A 1
O2 O 0.3383(3) 0.50766(19) 0.37549(17) 0.0145(6) Uani 1 1 d . . . A 1
F1 F 0.6035(8) 0.9414(5) 0.3035(5) 0.063(2) Uani 0.5 1 d . . P B 1
F2 F 0.4005(9) 0.9869(9) 0.3370(6) 0.093(4) Uani 0.5 1 d . . P B 1
F3 F 0.4720(6) 1.0372(4) 0.2089(4) 0.0354(14) Uani 0.5 1 d . . P B 1
F4 F 0.5896(12) 1.0971(9) 0.2545(9) 0.127(6) Uani 0.5 1 d . . P B 1
F5 F 0.5234(11) 1.0322(10) 0.3825(8) 0.133(7) Uani 0.5 1 d . . P B 1
F6 F 0.3977(12) 1.1333(8) 0.2832(10) 0.130(6) Uani 0.5 1 d . . P B 1
F7 F 0.0585(4) 0.3947(3) 0.0513(2) 0.0605(11) Uani 1 1 d . . . C 1
F8 F 0.1251(3) 0.5234(3) -0.0001(2) 0.0525(10) Uani 1 1 d . . . C 1
F9 F -0.0505(3) 0.5272(3) 0.0824(2) 0.0463(8) Uani 1 1 d . . . C 1
P1 P 0.40984(10) 0.51777(8) 0.16719(6) 0.0163(2) Uani 1 1 d . . . A 1
P2 P 0.16948(10) 0.45627(7) 0.28182(6) 0.0160(2) Uani 1 1 d . . . A 1
P3 P 0.5047(3) 1.0337(2) 0.29457(19) 0.0358(7) Uani 0.5 1 d . . P B 1
P4 P 0 0.5 0 0.0281(4) Uani 1 2 d S . P C 1
Cl1 Cl 0.03465(12) 0.81184(8) 0.59680(7) 0.0299(3) Uani 1 1 d . . . A 1
Cl2 Cl -0.01211(12) 0.83929(9) 0.28736(7) 0.0334(3) Uani 1 1 d . . . A 1
Ru1 Ru 0.26439(3) 0.57101(2) 0.25909(2) 0.01305(12) Uani 1 1 d . . . A 1
S1 S 0.2978(3) 1.0111(2) -0.0703(2) 0.0455(7) Uani 0.5 1 d . . P D 2
S1A S 0.2671(3) 1.0877(3) -0.0400(3) 0.0599(9) Uani 0.5 1 d D . P E 1
C1A C 0.4091(9) 1.0398(12) -0.0345(13) 0.188(8) Uani 1 1 d D . . E 1
H1AA H 0.453955 1.085222 -0.061804 0.282 Uiso 1 1 calc R U . E 1
H1AB H 0.426019 1.013864 0.02152 0.282 Uiso 1 1 calc R U . E 1
H1AC H 0.434712 0.991011 -0.059936 0.282 Uiso 1 1 calc R U . E 1
C2A C 0.2766(9) 1.1289(6) -0.1412(6) 0.080(3) Uani 1 1 d . . . E 1
H2AA H 0.340721 1.085251 -0.163753 0.121 Uiso 1 1 calc R U . E 1
H2AB H 0.295734 1.187536 -0.158094 0.121 Uiso 1 1 calc R U . E 1
H2AC H 0.1988 1.137519 -0.159929 0.121 Uiso 1 1 calc R U . E 1
O1W O 0.8038(16) 1.0133(14) 0.1193(9) 0.107(5) Uani 0.5 1 d . . P F 1
H1WA H 0.788235 1.068418 0.086815 0.161 Uiso 0.5 1 d R U P F 1
H1WB H 0.787165 0.972009 0.102655 0.161 Uiso 0.5 1 d R U P F 1
O2W O 0.7849(16) 1.0689(15) 0.1575(10) 0.118(6) Uani 0.5 1 d . . P G 2
H2WA H 0.851567 1.077385 0.163976 0.176 Uiso 0.5 1 d R U P G 2
H2WB H 0.723147 1.106156 0.175686 0.176 Uiso 0.5 1 d R U P G 2
O1S O 0.2154(7) 1.0190(6) -0.0008(7) 0.158(5) Uani 1 1 d . . . E 1
S2 S 0.1256(7) 1.0908(4) 0.1663(3) 0.0950(10) Uani 0.5 1 d D . P H 1
O2S O 0.1701(14) 1.1639(8) 0.1362(8) 0.0950(10) Uani 0.5 1 d D . P H 1
C4A C 0.1389(12) 1.0309(8) 0.2659(6) 0.0950(10) Uani 1 1 d . . . H 1
H4AA H 0.103212 0.979895 0.280165 0.143 Uiso 1 1 calc R U . H 1
H4AB H 0.224894 1.007259 0.275715 0.143 Uiso 1 1 calc R U . H 1
H4AC H 0.09607 1.071705 0.298412 0.143 Uiso 1 1 calc R U . H 1
C3A C -0.0033(11) 1.1195(8) 0.1555(6) 0.0950(10) Uani 1 1 d . . . H 1
H3AA H -0.035732 1.066421 0.177403 0.143 Uiso 1 1 calc R U . H 1
H3AB H -0.046339 1.165118 0.183304 0.143 Uiso 1 1 calc R U . H 1
H3AC H -0.014584 1.146171 0.098613 0.143 Uiso 1 1 calc R U . H 1
O2SA O 0.2319(15) 1.1230(10) 0.2163(8) 0.0950(10) Uani 0.5 1 d . . P I 2
S2A S 0.0780(6) 1.1644(4) 0.1945(3) 0.0950(10) Uani 0.5 1 d . . P I 2

loop_
_atom_site_aniso_label
_atom_site_aniso_U_11
_atom_site_aniso_U_22
_atom_site_aniso_U_33
_atom_site_aniso_U_23
_atom_site_aniso_U_13
_atom_site_aniso_U_12
C1 0.019(2) 0.0138(19) 0.0135(19) -0.0054(15) -0.0022(15) -0.0071(16)
C231 0.024(2) 0.024(2) 0.024(2) -0.0141(19) -0.0063(18) -0.0054(18)
C2 0.020(2) 0.017(2) 0.0117(19) -0.0059(16) -0.0011(15) -0.0046(16)
C3 0.019(2) 0.021(2) 0.0095(18) -0.0083(16) -0.0004(15) -0.0059(17)
C4 0.017(2) 0.022(2) 0.0138(19) -0.0095(17) 0.0007(15) -0.0055(17)
C5 0.024(2) 0.018(2) 0.026(2) -0.0109(18) -0.0020(18) -0.0049(18)
C6 0.024(2) 0.030(2) 0.029(2) -0.016(2) 0.0011(19) -0.0127(19)
C7 0.019(2) 0.034(3) 0.022(2) -0.017(2) -0.0007(17) -0.0092(19)
C8 0.020(2) 0.023(2) 0.015(2) -0.0114(17) -0.0018(16) -0.0020(17)
C9 0.018(2) 0.016(2) 0.026(2) -0.0079(17) -0.0015(17) -0.0060(17)
C10 0.025(2) 0.019(2) 0.025(2) -0.0084(18) -0.0033(18) -0.0060(18)
C11 0.032(3) 0.024(2) 0.038(3) -0.018(2) -0.002(2) -0.002(2)
C12 0.028(3) 0.020(2) 0.049(3) -0.012(2) -0.007(2) 0.002(2)
C13 0.024(2) 0.023(2) 0.033(3) -0.004(2) -0.007(2) -0.0041(19)
C14 0.022(2) 0.023(2) 0.025(2) -0.0074(19) -0.0016(18) -0.0076(18)
C131 0.024(2) 0.029(2) 0.015(2) -0.0146(18) -0.0047(17) -0.0005(18)
C15 0.023(2) 0.028(2) 0.018(2) -0.0101(18) -0.0052(17) -0.0033(18)
C16 0.029(3) 0.034(3) 0.024(2) -0.009(2) -0.011(2) -0.002(2)
C17 0.033(3) 0.029(3) 0.028(3) -0.001(2) -0.013(2) 0.002(2)
C132 0.025(2) 0.026(2) 0.031(2) -0.021(2) -0.0067(19) -0.0011(19)
C18 0.030(3) 0.023(2) 0.026(2) -0.0040(19) -0.004(2) -0.0005(19)
C19 0.023(2) 0.020(2) 0.016(2) -0.0075(17) 0.0005(17) -0.0020(17)
C20 0.021(2) 0.019(2) 0.015(2) -0.0073(17) 0.0035(16) -0.0043(17)
C21 0.029(2) 0.021(2) 0.026(2) -0.0085(19) 0.0055(19) -0.0071(19)
C22 0.031(3) 0.026(2) 0.031(3) -0.014(2) 0.011(2) -0.015(2)
C23 0.026(2) 0.035(3) 0.023(2) -0.015(2) 0.0062(18) -0.015(2)
C24 0.021(2) 0.026(2) 0.014(2) -0.0086(17) 0.0024(16) -0.0095(18)
C111 0.032(2) 0.021(2) 0.014(2) -0.0086(17) 0.0062(18) -0.0036(19)
C112 0.039(3) 0.025(2) 0.017(2) -0.0070(19) 0.003(2) 0.005(2)
C113 0.063(4) 0.023(3) 0.022(3) -0.002(2) 0.010(3) 0.006(3)
C114 0.076(5) 0.023(3) 0.036(3) -0.009(2) 0.026(3) -0.011(3)
C115 0.063(4) 0.041(3) 0.037(3) -0.019(3) 0.023(3) -0.029(3)
C116 0.045(3) 0.033(3) 0.022(2) -0.012(2) 0.007(2) -0.018(2)
C121 0.019(2) 0.021(2) 0.016(2) -0.0095(17) -0.0021(16) -0.0049(17)
C122 0.024(2) 0.032(3) 0.016(2) -0.0088(19) -0.0021(18) -0.0003(19)
C123 0.022(2) 0.043(3) 0.024(2) -0.016(2) -0.0004(19) 0.001(2)
C124 0.025(2) 0.033(3) 0.029(3) -0.013(2) -0.009(2) 0.005(2)
C125 0.031(3) 0.026(2) 0.021(2) -0.0028(19) -0.0058(19) -0.001(2)
C126 0.021(2) 0.023(2) 0.019(2) -0.0080(18) -0.0024(17) -0.0061(18)
C211 0.025(2) 0.021(2) 0.022(2) -0.0042(18) -0.0083(18) -0.0126(18)
C212 0.028(2) 0.023(2) 0.034(3) -0.003(2) -0.010(2) -0.0102(19)
C213 0.034(3) 0.028(3) 0.047(3) 0.005(2) -0.019(2) -0.015(2)
C214 0.041(3) 0.042(3) 0.033(3) 0.013(2) -0.019(2) -0.029(3)
C215 0.040(3) 0.048(3) 0.023(2) 0.000(2) -0.008(2) -0.030(3)
C216 0.033(3) 0.030(3) 0.022(2) -0.0054(19) -0.0061(19) -0.019(2)
C221 0.019(2) 0.028(2) 0.013(2) -0.0077(17) -0.0031(16) -0.0059(18)
C222 0.029(2) 0.035(3) 0.024(2) -0.014(2) 0.0000(19) -0.014(2)
C223 0.030(3) 0.055(3) 0.027(3) -0.019(2) 0.000(2) -0.022(2)
C224 0.018(2) 0.063(4) 0.024(3) -0.016(2) -0.0041(19) -0.008(2)
C225 0.024(2) 0.038(3) 0.025(2) -0.009(2) -0.0072(19) 0.000(2)
C226 0.021(2) 0.029(2) 0.020(2) -0.0090(19) -0.0034(17) -0.0058(19)
N1 0.0187(18) 0.0175(18) 0.0244(19) -0.0127(15) -0.0053(15) -0.0015(14)
N2 0.0193(18) 0.0212(18) 0.0148(17) -0.0083(15) -0.0015(14) -0.0022(14)
N3 0.0182(17) 0.0202(18) 0.0122(16) -0.0081(14) 0.0022(13) -0.0053(14)
O1 0.0166(14) 0.0165(14) 0.0142(14) -0.0074(11) -0.0028(11) -0.0025(11)
O2 0.0169(14) 0.0157(14) 0.0126(13) -0.0061(11) -0.0036(11) -0.0033(11)
F1 0.073(5) 0.039(4) 0.058(5) -0.011(4) -0.031(4) 0.017(4)
F2 0.060(6) 0.126(9) 0.068(6) 0.026(6) -0.016(5) -0.049(6)
F3 0.045(4) 0.021(3) 0.038(3) -0.005(2) -0.013(3) -0.004(3)
F4 0.124(10) 0.109(9) 0.157(12) 0.051(8) -0.081(9) -0.099(8)
F5 0.094(8) 0.172(12) 0.156(11) -0.139(11) -0.097(8) 0.077(8)
F6 0.127(10) 0.087(8) 0.201(14) -0.111(9) -0.115(10) 0.067(7)
F7 0.096(3) 0.038(2) 0.050(2) -0.0066(17) -0.043(2) -0.010(2)
F8 0.048(2) 0.088(3) 0.0393(19) -0.0239(19) -0.0047(16) -0.038(2)
F9 0.049(2) 0.069(2) 0.0340(18) -0.0266(17) -0.0054(15) -0.0201(18)
P1 0.0191(5) 0.0187(5) 0.0107(5) -0.0068(4) -0.0019(4) -0.0018(4)
P2 0.0184(5) 0.0174(5) 0.0149(5) -0.0074(4) -0.0046(4) -0.0039(4)
P3 0.0361(15) 0.0349(15) 0.0504(17) -0.0162(13) -0.0229(13) -0.0139(12)
P4 0.0338(10) 0.0326(10) 0.0222(9) -0.0080(7) -0.0102(7) -0.0107(8)
Cl1 0.0374(6) 0.0286(6) 0.0239(6) -0.0133(5) -0.0058(5) -0.0022(5)
Cl2 0.0388(7) 0.0348(7) 0.0224(6) -0.0106(5) -0.0086(5) 0.0006(5)
Ru1 0.01545(19) 0.01453(19) 0.01025(18) -0.00593(13) -0.00264(12) -0.00240(13)
S1 0.0444(17) 0.0336(15) 0.0507(18) -0.0066(13) -0.0118(14) -0.0027(13)
S1A 0.0500(19) 0.0437(19) 0.072(2) 0.0019(17) -0.0057(17) -0.0141(15)
C1A 0.171(18) 0.20(2) 0.22(2) -0.060(17) 0.011(15) -0.098(16)
C2A 0.070(6) 0.068(5) 0.084(6) -0.020(5) 0.013(5) -0.008(4)
O1W 0.121(13) 0.138(15) 0.059(8) -0.008(9) -0.018(8) -0.050(11)
O2W 0.102(12) 0.167(18) 0.087(11) -0.038(12) -0.011(9) -0.041(12)
O1S 0.086(5) 0.081(5) 0.211(10) 0.083(6) -0.018(6) -0.025(4)
S2 0.129(3) 0.101(2) 0.0676(18) -0.0387(17) 0.0032(18) -0.042(2)
O2S 0.129(3) 0.101(2) 0.0676(18) -0.0387(17) 0.0032(18) -0.042(2)
C4A 0.129(3) 0.101(2) 0.0676(18) -0.0387(17) 0.0032(18) -0.042(2)
C3A 0.129(3) 0.101(2) 0.0676(18) -0.0387(17) 0.0032(18) -0.042(2)
O2SA 0.129(3) 0.101(2) 0.0676(18) -0.0387(17) 0.0032(18) -0.042(2)
S2A 0.129(3) 0.101(2) 0.0676(18) -0.0387(17) 0.0032(18) -0.042(2)

loop_
_atom_type_symbol
_atom_type_description
_atom_type_scat_dispersion_real
_atom_type_scat_dispersion_imag
_atom_type_scat_source
C C 0.0033 0.0016 'International Tables Vol C Tables 4.2.6.8 and 6.1.1.4'
H H 0 0 'International Tables Vol C Tables 4.2.6.8 and 6.1.1.4'
N N 0.0061 0.0033 'International Tables Vol C Tables 4.2.6.8 and 6.1.1.4'
O O 0.0106 0.006 'International Tables Vol C Tables 4.2.6.8 and 6.1.1.4'
F F 0.0171 0.0103 'International Tables Vol C Tables 4.2.6.8 and 6.1.1.4'
P P 0.1023 0.0942 'International Tables Vol C Tables 4.2.6.8 and 6.1.1.4'
Cl Cl 0.1484 0.1585 'International Tables Vol C Tables 4.2.6.8 and 6.1.1.4'
Fe Fe 0.3463 0.8444 'International Tables Vol C Tables 4.2.6.8 and 6.1.1.4'
Ru Ru -1.2594 0.8363 'International Tables Vol C Tables 4.2.6.8 and 6.1.1.4'
S S 0.1246 0.1234 'International Tables Vol C Tables 4.2.6.8 and 6.1.1.4'

loop_
_geom_angle_atom_site_label_1
_geom_angle_atom_site_label_2
_geom_angle_atom_site_label_3
_geom_angle
_geom_angle_site_symmetry_1
_geom_angle_site_symmetry_3
_geom_angle_publ_flag
O2 C1 O1 118.5(4) . . ?
O2 C1 C2 121.4(4) . . ?
O1 C1 C2 119.9(4) . . ?
O2 C1 Ru1 57.9(2) . . ?
O1 C1 Ru1 60.9(2) . . ?
C2 C1 Ru1 171.3(3) . . ?
C132 C231 P2 117.6(3) . . ?
C132 C231 H23A 107.9 . . ?
P2 C231 H23A 107.9 . . ?
C132 C231 H23B 107.9 . . ?
P2 C231 H23B 107.9 . . ?
H23A C231 H23B 107.2 . . ?
C1 C2 C3 108.5(3) . . ?
C1 C2 H2A 110 . . ?
C3 C2 H2A 110 . . ?
C1 C2 H2B 110 . . ?
C3 C2 H2B 110 . . ?
H2A C2 H2B 108.4 . . ?
C8 C3 C4 118.7(4) . . ?
C8 C3 C2 120.4(4) . . ?
C4 C3 C2 120.9(4) . . ?
C5 C4 N1 121.3(4) . . ?
C5 C4 C3 119.4(4) . . ?
N1 C4 C3 119.2(4) . . ?
C6 C5 C4 120.5(4) . . ?
C6 C5 H5 119.7 . . ?
C4 C5 H5 119.7 . . ?
C5 C6 C7 120.2(4) . . ?
C5 C6 H6 119.9 . . ?
C7 C6 H6 119.9 . . ?
C8 C7 C6 119.3(4) . . ?
C8 C7 H7 120.3 . . ?
C6 C7 H7 120.3 . . ?
C7 C8 C3 121.8(4) . . ?
C7 C8 H8 119.1 . . ?
C3 C8 H8 119.1 . . ?
N1 C9 C14 121.8(4) . . ?
N1 C9 C10 122.5(4) . . ?
C14 C9 C10 115.5(4) . . ?
C11 C10 C9 122.3(4) . . ?
C11 C10 Cl1 118.5(4) . . ?
C9 C10 Cl1 119.2(3) . . ?
C12 C11 C10 119.8(5) . . ?
C12 C11 H11 120.1 . . ?
C10 C11 H11 120.1 . . ?
C11 C12 C13 120.3(5) . . ?
C11 C12 H12 119.8 . . ?
C13 C12 H12 119.8 . . ?
C12 C13 C14 118.8(5) . . ?
C12 C13 H13 120.6 . . ?
C14 C13 H13 120.6 . . ?
C13 C14 C9 123.2(4) . . ?
C13 C14 Cl2 118.4(4) . . ?
C9 C14 Cl2 118.3(3) . . ?
C132 C131 P1 112.3(3) . . ?
C132 C131 H13A 109.2 . . ?
P1 C131 H13A 109.2 . . ?
C132 C131 H13B 109.2 . . ?
P1 C131 H13B 109.2 . . ?
H13A C131 H13B 107.9 . . ?
N2 C15 C16 123.4(5) . . ?
N2 C15 H15 118.3 . . ?
C16 C15 H15 118.3 . . ?
C17 C16 C15 119.2(5) . . ?
C17 C16 H16 120.4 . . ?
C15 C16 H16 120.4 . . ?
C16 C17 C18 118.5(5) . . ?
C16 C17 H17 120.7 . . ?
C18 C17 H17 120.7 . . ?
C131 C132 C231 114.7(4) . . ?
C131 C132 H13C 108.6 . . ?
C231 C132 H13C 108.6 . . ?
C131 C132 H13D 108.6 . . ?
C231 C132 H13D 108.6 . . ?
H13C C132 H13D 107.6 . . ?
C17 C18 C19 120.1(5) . . ?
C17 C18 H18 119.9 . . ?
C19 C18 H18 119.9 . . ?
N2 C19 C18 121.5(4) . . ?
N2 C19 C20 115.6(4) . . ?
C18 C19 C20 122.8(4) . . ?
N3 C20 C21 121.3(4) . . ?
N3 C20 C19 115.1(4) . . ?
C21 C20 C19 123.6(4) . . ?
C22 C21 C20 119.3(5) . . ?
C22 C21 H21 120.3 . . ?
C20 C21 H21 120.3 . . ?
C21 C22 C23 119.4(4) . . ?
C21 C22 H22 120.3 . . ?
C23 C22 H22 120.3 . . ?
C24 C23 C22 118.0(4) . . ?
C24 C23 H23 121 . . ?
C22 C23 H23 121 . . ?
N3 C24 C23 122.7(4) . . ?
N3 C24 H24 118.7 . . ?
C23 C24 H24 118.7 . . ?
C116 C111 C112 118.7(5) . . ?
C116 C111 P1 120.4(4) . . ?
C112 C111 P1 120.6(4) . . ?
C113 C112 C111 120.2(6) . . ?
C113 C112 H112 119.9 . . ?
C111 C112 H112 119.9 . . ?
C114 C113 C112 120.4(6) . . ?
C114 C113 H113 119.8 . . ?
C112 C113 H113 119.8 . . ?
C113 C114 C115 120.2(5) . . ?
C113 C114 H114 119.9 . . ?
C115 C114 H114 119.9 . . ?
C114 C115 C116 120.5(6) . . ?
C114 C115 H115 119.7 . . ?
C116 C115 H115 119.7 . . ?
C115 C116 C111 119.9(5) . . ?
C115 C116 H116 120 . . ?
C111 C116 H116 120 . . ?
C126 C121 C122 119.2(4) . . ?
C126 C121 P1 120.0(3) . . ?
C122 C121 P1 120.2(3) . . ?
C123 C122 C121 120.5(4) . . ?
C123 C122 H122 119.7 . . ?
C121 C122 H122 119.7 . . ?
C124 C123 C122 119.9(4) . . ?
C124 C123 H123 120 . . ?
C122 C123 H123 120 . . ?
C123 C124 C125 120.0(4) . . ?
C123 C124 H124 120 . . ?
C125 C124 H124 120 . . ?
C124 C125 C126 120.2(4) . . ?
C124 C125 H125 119.9 . . ?
C126 C125 H125 119.9 . . ?
C121 C126 C125 120.1(4) . . ?
C121 C126 H126 120 . . ?
C125 C126 H126 120 . . ?
C212 C211 C216 118.8(4) . . ?
C212 C211 P2 122.0(4) . . ?
C216 C211 P2 119.1(4) . . ?
C213 C212 C211 120.3(5) . . ?
C213 C212 H212 119.9 . . ?
C211 C212 H212 119.9 . . ?
C214 C213 C212 120.3(5) . . ?
C214 C213 H213 119.9 . . ?
C212 C213 H213 119.9 . . ?
C213 C214 C215 120.4(5) . . ?
C213 C214 H214 119.8 . . ?
C215 C214 H214 119.8 . . ?
C214 C215 C216 119.9(5) . . ?
C214 C215 H215 120 . . ?
C216 C215 H215 120 . . ?
C215 C216 C211 120.3(5) . . ?
C215 C216 H216 119.8 . . ?
C211 C216 H216 119.8 . . ?
C226 C221 C222 119.2(4) . . ?
C226 C221 P2 121.1(3) . . ?
C222 C221 P2 119.6(4) . . ?
C223 C222 C221 120.3(5) . . ?
C223 C222 H222 119.8 . . ?
C221 C222 H222 119.8 . . ?
C222 C223 C224 119.9(5) . . ?
C222 C223 H223 120 . . ?
C224 C223 H223 120 . . ?
C225 C224 C223 120.5(5) . . ?
C225 C224 H224 119.8 . . ?
C223 C224 H224 119.8 . . ?
C224 C225 C226 120.1(5) . . ?
C224 C225 H225 120 . . ?
C226 C225 H225 120 . . ?
C221 C226 C225 120.0(5) . . ?
C221 C226 H226 120 . . ?
C225 C226 H226 120 . . ?
C9 N1 C4 124.2(4) . . ?
C9 N1 H1 117.6 . . ?
C4 N1 H1 110.8 . . ?
C15 N2 C19 117.2(4) . . ?
C15 N2 Ru1 127.3(3) . . ?
C19 N2 Ru1 115.5(3) . . ?
C24 N3 C20 119.3(4) . . ?
C24 N3 Ru1 125.7(3) . . ?
C20 N3 Ru1 115.0(3) . . ?
C1 O1 Ru1 88.9(2) . . ?
C1 O2 Ru1 92.1(2) . . ?
C111 P1 C121 104.0(2) . . ?
C111 P1 C131 103.7(2) . . ?
C121 P1 C131 99.6(2) . . ?
C111 P1 Ru1 112.36(14) . . ?
C121 P1 Ru1 119.55(14) . . ?
C131 P1 Ru1 115.60(15) . . ?
C211 P2 C221 101.7(2) . . ?
C211 P2 C231 104.7(2) . . ?
C221 P2 C231 100.4(2) . . ?
C211 P2 Ru1 113.51(14) . . ?
C221 P2 Ru1 113.78(15) . . ?
C231 P2 Ru1 120.46(16) . . ?
F1 P3 F4 97.4(7) . . ?
F1 P3 F2 93.3(6) . . ?
F4 P3 F2 169.0(8) . . ?
F1 P3 F5 90.5(5) . . ?
F4 P3 F5 91.2(9) . . ?
F2 P3 F5 86.3(8) . . ?
F1 P3 F3 93.1(4) . . ?
F4 P3 F3 92.5(6) . . ?
F2 P3 F3 89.3(5) . . ?
F5 P3 F3 174.5(6) . . ?
F1 P3 F6 178.9(5) . . ?
F4 P3 F6 82.6(9) . . ?
F2 P3 F6 86.7(8) . . ?
F5 P3 F6 90.6(6) . . ?
F3 P3 F6 85.8(5) . . ?
F8 P4 F8 180 . 2_565 ?
F8 P4 F7 90.1(2) . 2_565 ?
F8 P4 F7 89.9(2) 2_565 2_565 ?
F8 P4 F7 89.9(2) . . ?
F8 P4 F7 90.1(2) 2_565 . ?
F7 P4 F7 180 2_565 . ?
F8 P4 F9 90.81(18) . 2_565 ?
F8 P4 F9 89.19(18) 2_565 2_565 ?
F7 P4 F9 90.0(2) 2_565 2_565 ?
F7 P4 F9 90.0(2) . 2_565 ?
F8 P4 F9 89.19(18) . . ?
F8 P4 F9 90.81(18) 2_565 . ?
F7 P4 F9 90.0(2) 2_565 . ?
F7 P4 F9 90.0(2) . . ?
F9 P4 F9 180 2_565 . ?
N2 Ru1 N3 78.60(14) . . ?
N2 Ru1 O2 161.39(13) . . ?
N3 Ru1 O2 89.03(12) . . ?
N2 Ru1 O1 104.43(12) . . ?
N3 Ru1 O1 84.62(12) . . ?
O2 Ru1 O1 60.14(11) . . ?
N2 Ru1 P1 87.32(10) . . ?
N3 Ru1 P1 93.69(10) . . ?
O2 Ru1 P1 107.50(8) . . ?
O1 Ru1 P1 167.49(8) . . ?
N2 Ru1 P2 98.63(11) . . ?
N3 Ru1 P2 172.76(10) . . ?
O2 Ru1 P2 91.96(8) . . ?
O1 Ru1 P2 89.65(8) . . ?
P1 Ru1 P2 92.85(4) . . ?
N2 Ru1 C1 133.43(13) . . ?
N3 Ru1 C1 84.62(13) . . ?
O2 Ru1 C1 29.96(12) . . ?
O1 Ru1 C1 30.27(12) . . ?
P1 Ru1 C1 137.27(10) . . ?
P2 Ru1 C1 92.66(9) . . ?
O1S S1A C1A 104.1(8) . . ?
O1S S1A C2A 121.1(8) . . ?
C1A S1A C2A 95.4(9) . . ?
S1A C1A H1AA 109.5 . . ?
S1A C1A H1AB 109.5 . . ?
H1AA C1A H1AB 109.5 . . ?
S1A C1A H1AC 109.5 . . ?
H1AA C1A H1AC 109.5 . . ?
H1AB C1A H1AC 109.5 . . ?
S1A C2A H2AA 109.5 . . ?
S1A C2A H2AB 109.5 . . ?
H2AA C2A H2AB 109.5 . . ?
S1A C2A H2AC 109.5 . . ?
H2AA C2A H2AC 109.5 . . ?
H2AB C2A H2AC 109.5 . . ?
H1WA O1W H1WB 114.9 . . ?
H2WA O2W H2WB 109.5 . . ?
O2S S2 C3A 109.4(10) . . ?
O2S S2 C4A 117.6(8) . . ?
C3A S2 C4A 106.4(7) . . ?
S2 C4A H4AA 109.5 . . ?
S2 C4A H4AB 109.5 . . ?
H4AA C4A H4AB 109.5 . . ?
S2 C4A H4AC 109.5 . . ?
H4AA C4A H4AC 109.5 . . ?
H4AB C4A H4AC 109.5 . . ?
S2 C3A H3AA 109.5 . . ?
S2 C3A H3AB 109.5 . . ?
H3AA C3A H3AB 109.5 . . ?
S2 C3A H3AC 109.5 . . ?
H3AA C3A H3AC 109.5 . . ?
H3AB C3A H3AC 109.5 . . ?

loop_
_geom_bond_atom_site_label_1
_geom_bond_atom_site_label_2
_geom_bond_distance
_geom_bond_site_symmetry_2
_geom_bond_publ_flag
C1 O2 1.267(5) . ?
C1 O1 1.278(5) . ?
C1 C2 1.511(5) . ?
C1 Ru1 2.535(4) . ?
C231 C132 1.530(6) . ?
C231 P2 1.844(4) . ?
C231 H23A 0.97 . ?
C231 H23B 0.97 . ?
C2 C3 1.518(6) . ?
C2 H2A 0.97 . ?
C2 H2B 0.97 . ?
C3 C8 1.397(6) . ?
C3 C4 1.407(6) . ?
C4 C5 1.399(6) . ?
C4 N1 1.405(5) . ?
C5 C6 1.390(7) . ?
C5 H5 0.93 . ?
C6 C7 1.391(7) . ?
C6 H6 0.93 . ?
C7 C8 1.379(6) . ?
C7 H7 0.93 . ?
C8 H8 0.93 . ?
C9 N1 1.393(6) . ?
C9 C14 1.401(6) . ?
C9 C10 1.402(6) . ?
C10 C11 1.385(7) . ?
C10 Cl1 1.737(5) . ?
C11 C12 1.380(8) . ?
C11 H11 0.93 . ?
C12 C13 1.382(8) . ?
C12 H12 0.93 . ?
C13 C14 1.388(7) . ?
C13 H13 0.93 . ?
C14 Cl2 1.748(5) . ?
C131 C132 1.528(7) . ?
C131 P1 1.840(4) . ?
C131 H13A 0.97 . ?
C131 H13B 0.97 . ?
C15 N2 1.356(6) . ?
C15 C16 1.378(7) . ?
C15 H15 0.93 . ?
C16 C17 1.375(8) . ?
C16 H16 0.93 . ?
C17 C18 1.383(7) . ?
C17 H17 0.93 . ?
C132 H13C 0.97 . ?
C132 H13D 0.97 . ?
C18 C19 1.389(7) . ?
C18 H18 0.93 . ?
C19 N2 1.362(6) . ?
C19 C20 1.475(6) . ?
C20 N3 1.349(6) . ?
C20 C21 1.387(6) . ?
C21 C22 1.379(7) . ?
C21 H21 0.93 . ?
C22 C23 1.398(7) . ?
C22 H22 0.93 . ?
C23 C24 1.381(7) . ?
C23 H23 0.93 . ?
C24 N3 1.340(6) . ?
C24 H24 0.93 . ?
C111 C116 1.397(7) . ?
C111 C112 1.399(7) . ?
C111 P1 1.824(5) . ?
C112 C113 1.397(8) . ?
C112 H112 0.93 . ?
C113 C114 1.362(10) . ?
C113 H113 0.93 . ?
C114 C115 1.379(10) . ?
C114 H114 0.93 . ?
C115 C116 1.393(8) . ?
C115 H115 0.93 . ?
C116 H116 0.93 . ?
C121 C126 1.392(6) . ?
C121 C122 1.400(6) . ?
C121 P1 1.828(4) . ?
C122 C123 1.388(7) . ?
C122 H122 0.93 . ?
C123 C124 1.384(7) . ?
C123 H123 0.93 . ?
C124 C125 1.389(7) . ?
C124 H124 0.93 . ?
C125 C126 1.393(7) . ?
C125 H125 0.93 . ?
C126 H126 0.93 . ?
C211 C212 1.392(7) . ?
C211 C216 1.393(7) . ?
C211 P2 1.829(5) . ?
C212 C213 1.390(7) . ?
C212 H212 0.93 . ?
C213 C214 1.370(9) . ?
C213 H213 0.93 . ?
C214 C215 1.375(9) . ?
C214 H214 0.93 . ?
C215 C216 1.393(7) . ?
C215 H215 0.93 . ?
C216 H216 0.93 . ?
C221 C226 1.391(7) . ?
C221 C222 1.395(7) . ?
C221 P2 1.838(4) . ?
C222 C223 1.383(7) . ?
C222 H222 0.93 . ?
C223 C224 1.384(8) . ?
C223 H223 0.93 . ?
C224 C225 1.372(8) . ?
C224 H224 0.93 . ?
C225 C226 1.396(7) . ?
C225 H225 0.93 . ?
C226 H226 0.93 . ?
N1 H1 0.8578 . ?
N2 Ru1 2.061(4) . ?
N3 Ru1 2.102(4) . ?
O1 Ru1 2.215(3) . ?
O2 Ru1 2.149(3) . ?
F1 P3 1.514(8) . ?
F2 P3 1.544(9) . ?
F3 P3 1.595(7) . ?
F4 P3 1.531(9) . ?
F5 P3 1.590(10) . ?
F6 P3 1.634(9) . ?
F7 P4 1.594(4) . ?
F8 P4 1.590(3) . ?
F9 P4 1.599(3) . ?
P1 Ru1 2.2537(11) . ?
P2 Ru1 2.2948(11) . ?
S1A O1S 1.328(8) . ?
S1A C1A 1.563(9) . ?
S1A C2A 1.666(10) . ?
C1A H1AA 0.96 . ?
C1A H1AB 0.96 . ?
C1A H1AC 0.96 . ?
C2A H2AA 0.96 . ?
C2A H2AB 0.96 . ?
C2A H2AC 0.96 . ?
O1W H1WA 0.8501 . ?
O1W H1WB 0.8845 . ?
O2W H2WA 0.85 . ?
O2W H2WB 0.8499 . ?
S2 O2S 1.320(5) . ?
S2 C3A 1.426(13) . ?
S2 C4A 1.693(11) . ?
C4A H4AA 0.96 . ?
C4A H4AB 0.96 . ?
C4A H4AC 0.96 . ?
C3A H3AA 0.96 . ?
C3A H3AB 0.96 . ?
C3A H3AC 0.96 . ?
O2SA S2A 1.738(17) . ?
